data_7024916
loop_
_publ_author_name
'Tiempos-Flores, Norma'
'Metta-Maga\~na, Alejandro-Jos\'e'
'Montiel-Palma, Virginia'
'Cort\'es-Llamas, Sara-Ang\'elica'
'Mu\~noz-Hern\'andez, Miguel-Angel'

_publ_section_title
;
 Aluminium complexes derived from tridentate thioetherbis(phenolate)
 ligands and their activity in Diels-Alder catalysis.
;
_journal_issue 18
_journal_name_full 'Dalton transactions (Cambridge, England : 2003)'
_journal_page_first 4312
_journal_page_last 4320
_journal_paper_doi 10.1039/b922657e
_journal_volume 39
_journal_year 2010
_chemical_formula_sum 'C32 H48 Al Cl O3 S'
_chemical_formula_weight 575.19
_chemical_name_systematic
;
?
;
_space_group_IT_number 14
_symmetry_cell_setting monoclinic
_symmetry_space_group_name_Hall '-P 2yn'
_symmetry_space_group_name_H-M 'P 1 21/n 1'
_atom_sites_solution_hydrogens geom
_atom_sites_solution_primary direct
_atom_sites_solution_secondary difmap
_audit_creation_method SHELXL-97
_cell_angle_alpha 90.00
_cell_angle_beta 96.027(5)
_cell_angle_gamma 90.00
_cell_formula_units_Z 4
_cell_length_a 10.463(2)
_cell_length_b 11.788(3)
_cell_length_c 26.013(6)
_cell_measurement_temperature 100(2)
_cell_volume 3190.7(13)
_computing_cell_refinement 'Bruker SMART'
_computing_data_collection 'Bruker SMART'
_computing_data_reduction 'Bruker SHELXTL'
_computing_molecular_graphics 'Bruker SHELXTL'
_computing_publication_material 'Bruker SHELXTL'
_computing_structure_refinement 'SHELXL-97 (Sheldrick, 1997)'
_computing_structure_solution 'SHELXS-97 (Sheldrick, 1990)'
_diffrn_ambient_temperature 100(2)
_diffrn_measured_fraction_theta_full 0.924
_diffrn_measured_fraction_theta_max 0.924
_diffrn_measurement_device_type 'CCD area detector'
_diffrn_measurement_method 'phi and omega scans'
_diffrn_radiation_monochromator graphite
_diffrn_radiation_source 'fine-focus sealed tube'
_diffrn_radiation_type MoK\a
_diffrn_radiation_wavelength 0.71073
_diffrn_reflns_av_R_equivalents 0.0524
_diffrn_reflns_av_sigmaI/netI 0.0728
_diffrn_reflns_limit_h_max 7
_diffrn_reflns_limit_h_min -12
_diffrn_reflns_limit_k_max 12
_diffrn_reflns_limit_k_min -14
_diffrn_reflns_limit_l_max 19
_diffrn_reflns_limit_l_min -30
_diffrn_reflns_number 12212
_diffrn_reflns_theta_full 25.00
_diffrn_reflns_theta_max 25.00
_diffrn_reflns_theta_min 1.57
_exptl_absorpt_coefficient_mu 0.243
_exptl_absorpt_correction_T_max 0.9599
_exptl_absorpt_correction_T_min 0.9178
_exptl_absorpt_correction_type numerical
_exptl_crystal_colour colorless
_exptl_crystal_density_diffrn 1.197
_exptl_crystal_density_method 'not measured'
_exptl_crystal_description rectangular
_exptl_crystal_F_000 1240
_exptl_crystal_size_max 0.36
_exptl_crystal_size_mid 0.28
_exptl_crystal_size_min 0.17
_refine_diff_density_max 0.354
_refine_diff_density_min -0.236
_refine_diff_density_rms 0.058
_refine_ls_extinction_method none
_refine_ls_goodness_of_fit_ref 1.024
_refine_ls_hydrogen_treatment mixed
_refine_ls_matrix_type full
_refine_ls_number_parameters 355
_refine_ls_number_reflns 5185
_refine_ls_number_restraints 0
_refine_ls_restrained_S_all 1.024
_refine_ls_R_factor_all 0.0731
_refine_ls_R_factor_gt 0.0497
_refine_ls_shift/su_max 0.000
_refine_ls_shift/su_mean 0.000
_refine_ls_structure_factor_coef Fsqd
_refine_ls_weighting_details 'calc w=1/[\s^2^(Fo^2^)+(0.0524P)^2^+0.0000P] where P=(Fo^2^+2Fc^2^)/3'
_refine_ls_weighting_scheme calc
_refine_ls_wR_factor_gt 0.1099
_refine_ls_wR_factor_ref 0.1195
_reflns_number_gt 3809
_reflns_number_total 5185
_reflns_threshold_expression >2sigma(I)
_cod_data_source_file b922657e.txt
_cod_data_source_block complex_6
_cod_depositor_comments
;
The following automatic conversions were performed:

'_symmetry_cell_setting' value 'Monoclinic' changed to 'monoclinic'
according to /home/saulius/struct/CIF-dictionaries/cif_core.dic
dictionary named 'cif_core.dic' version 2.4.2 from 2011-04-26.

Automatic conversion script
Id: cif_fix_values 1891 2012-01-12 08:04:46Z andrius 
;
_cod_original_cell_volume 3190.8(12)
_cod_original_sg_symbol_H-M P2(1)/n
_cod_database_code 7024916

loop_
_symmetry_equiv_pos_as_xyz
'x, y, z'
'-x+1/2, y+1/2, -z+1/2'
'-x, -y, -z'
'x-1/2, -y-1/2, z-1/2'

loop_
_atom_site_label
_atom_site_type_symbol
_atom_site_fract_x
_atom_site_fract_y
_atom_site_fract_z
_atom_site_U_iso_or_equiv
_atom_site_adp_type
_atom_site_occupancy
_atom_site_symmetry_multiplicity
_atom_site_calc_flag
_atom_site_refinement_flags
Al1 Al 0.59135(8) 0.40238(7) 0.23981(3) 0.0188(2) Uani 1 1 d .
O1 O 0.63335(17) 0.32593(16) 0.29686(7) 0.0198(5) Uani 1 1 d .
O2 O 0.58393(17) 0.32871(16) 0.18117(7) 0.0200(5) Uani 1 1 d .
O3 O 0.76294(16) 0.44829(16) 0.23416(7) 0.0203(5) Uani 1 1 d .
S1 S 0.37074(6) 0.31082(6) 0.24577(3) 0.01852(19) Uani 1 1 d .
C1 C 0.5598(3) 0.2530(2) 0.32091(11) 0.0186(7) Uani 1 1 d .
C2 C 0.4346(3) 0.2287(2) 0.29995(11) 0.0181(6) Uani 1 1 d .
C3 C 0.3558(3) 0.1538(2) 0.32382(11) 0.0193(7) Uani 1 1 d .
H3 H 0.2709 0.1394 0.3086 0.023 Uiso 1 1 calc R
C4 C 0.4006(3) 0.1006(2) 0.36935(11) 0.0209(7) Uani 1 1 d .
C5 C 0.5262(3) 0.1265(2) 0.38991(11) 0.0210(7) Uani 1 1 d .
H5 H 0.5579 0.0904 0.4213 0.025 Uiso 1 1 calc R
C6 C 0.6079(3) 0.2007(2) 0.36812(11) 0.0196(7) Uani 1 1 d .
C7 C 0.3200(3) 0.0177(2) 0.39837(11) 0.0235(7) Uani 1 1 d .
C8 C 0.1852(3) 0.0058(3) 0.37149(12) 0.0315(8) Uani 1 1 d .
H8A H 0.1368 -0.0483 0.3905 0.047 Uiso 1 1 calc R
H8B H 0.1893 -0.0217 0.3362 0.047 Uiso 1 1 calc R
H8C H 0.1422 0.0798 0.3704 0.047 Uiso 1 1 calc R
C9 C 0.3846(3) -0.0994(3) 0.40153(13) 0.0355(8) Uani 1 1 d .
H9A H 0.3336 -0.1517 0.4204 0.053 Uiso 1 1 calc R
H9B H 0.4712 -0.0927 0.4197 0.053 Uiso 1 1 calc R
H9C H 0.3902 -0.1284 0.3665 0.053 Uiso 1 1 calc R
C10 C 0.3104(3) 0.0625(3) 0.45330(12) 0.0334(8) Uani 1 1 d .
H10A H 0.2689 0.1371 0.4514 0.050 Uiso 1 1 calc R
H10B H 0.3968 0.0692 0.4716 0.050 Uiso 1 1 calc R
H10C H 0.2594 0.0097 0.4719 0.050 Uiso 1 1 calc R
C11 C 0.7434(3) 0.2260(2) 0.39417(11) 0.0197(7) Uani 1 1 d .
C12 C 0.8421(3) 0.1845(3) 0.35837(12) 0.0278(8) Uani 1 1 d .
H12A H 0.9288 0.2059 0.3731 0.042 Uiso 1 1 calc R
H12B H 0.8236 0.2195 0.3242 0.042 Uiso 1 1 calc R
H12C H 0.8367 0.1018 0.3550 0.042 Uiso 1 1 calc R
C13 C 0.7605(3) 0.3538(2) 0.40459(11) 0.0246(7) Uani 1 1 d .
H13A H 0.7010 0.3783 0.4291 0.037 Uiso 1 1 calc R
H13B H 0.7424 0.3957 0.3721 0.037 Uiso 1 1 calc R
H13C H 0.8491 0.3688 0.4192 0.037 Uiso 1 1 calc R
C14 C 0.7709(3) 0.1649(3) 0.44559(11) 0.0282(7) Uani 1 1 d .
H14A H 0.7093 0.1899 0.4692 0.042 Uiso 1 1 calc R
H14B H 0.8584 0.1827 0.4607 0.042 Uiso 1 1 calc R
H14C H 0.7626 0.0829 0.4401 0.042 Uiso 1 1 calc R
C15 C 0.4920(3) 0.2553(2) 0.16167(11) 0.0180(7) Uani 1 1 d .
C16 C 0.3867(3) 0.2305(2) 0.18865(11) 0.0174(6) Uani 1 1 d .
C17 C 0.2896(2) 0.1566(2) 0.16952(11) 0.0180(6) Uani 1 1 d .
H17 H 0.2181 0.1437 0.1885 0.022 Uiso 1 1 calc R
C18 C 0.2969(3) 0.1019(2) 0.12294(11) 0.0187(7) Uani 1 1 d .
C19 C 0.4032(2) 0.1267(2) 0.09634(11) 0.0192(7) Uani 1 1 d .
H19 H 0.4093 0.0891 0.0644 0.023 Uiso 1 1 calc R
C20 C 0.5002(3) 0.2024(2) 0.11336(11) 0.0184(7) Uani 1 1 d .
C21 C 0.1985(3) 0.0135(3) 0.10085(12) 0.0255(7) Uani 1 1 d .
C22 C 0.2620(3) -0.1046(3) 0.10560(13) 0.0359(8) Uani 1 1 d .
H22A H 0.2867 -0.1220 0.1421 0.054 Uiso 1 1 calc R
H22B H 0.3386 -0.1051 0.0869 0.054 Uiso 1 1 calc R
H22C H 0.2010 -0.1619 0.0907 0.054 Uiso 1 1 calc R
C23 C 0.1570(3) 0.0368(3) 0.04392(12) 0.0398(9) Uani 1 1 d .
H23A H 0.0956 -0.0213 0.0303 0.060 Uiso 1 1 calc R
H23B H 0.2325 0.0351 0.0246 0.060 Uiso 1 1 calc R
H23C H 0.1164 0.1117 0.0403 0.060 Uiso 1 1 calc R
C24 C 0.0799(3) 0.0111(3) 0.13010(13) 0.0394(9) Uani 1 1 d .
H24A H 0.0382 0.0856 0.1278 0.059 Uiso 1 1 calc R
H24B H 0.1053 -0.0075 0.1665 0.059 Uiso 1 1 calc R
H24C H 0.0197 -0.0465 0.1149 0.059 Uiso 1 1 calc R
C25 C 0.6118(3) 0.2266(2) 0.08041(11) 0.0217(7) Uani 1 1 d .
C26 C 0.5947(3) 0.1650(3) 0.02800(11) 0.0283(8) Uani 1 1 d .
H26A H 0.6671 0.1831 0.0084 0.042 Uiso 1 1 calc R
H26B H 0.5144 0.1897 0.0084 0.042 Uiso 1 1 calc R
H26C H 0.5917 0.0829 0.0337 0.042 Uiso 1 1 calc R
C27 C 0.6197(3) 0.3538(2) 0.06923(12) 0.0280(7) Uani 1 1 d .
H27A H 0.6363 0.3954 0.1019 0.042 Uiso 1 1 calc R
H27B H 0.5382 0.3795 0.0509 0.042 Uiso 1 1 calc R
H27C H 0.6896 0.3679 0.0478 0.042 Uiso 1 1 calc R
C28 C 0.7383(3) 0.1845(3) 0.10863(12) 0.0260(7) Uani 1 1 d .
H28A H 0.8101 0.2120 0.0907 0.039 Uiso 1 1 calc R
H28B H 0.7388 0.1014 0.1091 0.039 Uiso 1 1 calc R
H28C H 0.7472 0.2133 0.1442 0.039 Uiso 1 1 calc R
C29 C 0.8575(3) 0.3710(3) 0.21434(12) 0.0279(8) Uani 1 1 d .
H29A H 0.8545 0.3770 0.1763 0.034 Uiso 1 1 calc R
H29B H 0.8400 0.2914 0.2235 0.034 Uiso 1 1 calc R
C30 C 0.9867(3) 0.4087(3) 0.23991(12) 0.0326(8) Uani 1 1 d .
H30A H 1.0269 0.4650 0.2184 0.039 Uiso 1 1 calc R
H30B H 1.0456 0.3434 0.2467 0.039 Uiso 1 1 calc R
C31 C 0.9524(3) 0.4615(3) 0.29013(12) 0.0279(8) Uani 1 1 d .
H31A H 0.9384 0.4025 0.3161 0.033 Uiso 1 1 calc R
H31B H 1.0203 0.5142 0.3048 0.033 Uiso 1 1 calc R
C32 C 0.8300(3) 0.5237(3) 0.27298(12) 0.0263(7) Uani 1 1 d .
H32A H 0.7784 0.5358 0.3023 0.032 Uiso 1 1 calc R
H32B H 0.8482 0.5981 0.2577 0.032 Uiso 1 1 calc R
Cl1 Cl 0.51925(7) 0.57251(6) 0.24635(3) 0.0250(2) Uani 1 1 d .

loop_
_atom_site_aniso_label
_atom_site_aniso_U_11
_atom_site_aniso_U_22
_atom_site_aniso_U_33
_atom_site_aniso_U_23
_atom_site_aniso_U_13
_atom_site_aniso_U_12
Al1 0.0223(5) 0.0168(5) 0.0175(5) -0.0005(4) 0.0036(4) -0.0021(3)
O1 0.0218(10) 0.0202(11) 0.0176(11) 0.0043(9) 0.0039(9) -0.0043(8)
O2 0.0224(10) 0.0206(11) 0.0175(11) -0.0034(9) 0.0049(9) -0.0030(8)
O3 0.0220(11) 0.0204(11) 0.0190(12) -0.0041(9) 0.0040(9) -0.0043(8)
S1 0.0213(4) 0.0180(4) 0.0165(4) 0.0002(3) 0.0033(3) 0.0007(3)
C1 0.0255(16) 0.0140(15) 0.0174(17) -0.0027(13) 0.0077(13) -0.0013(12)
C2 0.0241(15) 0.0166(15) 0.0143(16) 0.0018(12) 0.0052(13) 0.0022(12)
C3 0.0229(15) 0.0158(15) 0.0196(17) -0.0034(13) 0.0044(13) 0.0016(12)
C4 0.0285(16) 0.0173(16) 0.0179(17) -0.0012(13) 0.0073(13) -0.0003(12)
C5 0.0272(16) 0.0198(16) 0.0161(17) -0.0022(13) 0.0032(13) 0.0015(12)
C6 0.0253(16) 0.0154(15) 0.0185(17) -0.0037(13) 0.0038(13) 0.0032(12)
C7 0.0304(17) 0.0215(17) 0.0200(18) 0.0008(14) 0.0093(14) -0.0069(13)
C8 0.0358(18) 0.0329(19) 0.027(2) 0.0050(16) 0.0071(15) -0.0126(14)
C9 0.046(2) 0.0244(18) 0.038(2) 0.0043(16) 0.0141(17) -0.0082(15)
C10 0.048(2) 0.0309(19) 0.0241(19) 0.0012(16) 0.0145(16) -0.0103(16)
C11 0.0236(15) 0.0180(15) 0.0175(17) -0.0009(13) 0.0032(13) -0.0001(12)
C12 0.0242(16) 0.0272(18) 0.032(2) -0.0030(15) 0.0009(14) 0.0022(13)
C13 0.0294(16) 0.0222(17) 0.0218(18) -0.0023(14) 0.0010(14) -0.0003(13)
C14 0.0326(17) 0.0245(18) 0.0263(19) 0.0035(14) -0.0029(14) -0.0018(13)
C15 0.0201(15) 0.0131(15) 0.0203(17) 0.0031(13) -0.0006(13) 0.0011(11)
C16 0.0231(15) 0.0160(15) 0.0137(16) 0.0003(12) 0.0050(13) 0.0026(12)
C17 0.0179(14) 0.0182(15) 0.0179(17) 0.0038(13) 0.0028(12) 0.0010(11)
C18 0.0223(15) 0.0145(15) 0.0194(17) 0.0027(13) 0.0026(13) 0.0012(11)
C19 0.0257(16) 0.0193(16) 0.0131(16) -0.0008(13) 0.0044(13) 0.0008(12)
C20 0.0237(15) 0.0160(15) 0.0157(17) 0.0019(13) 0.0034(13) -0.0003(12)
C21 0.0305(17) 0.0259(18) 0.0201(18) -0.0038(14) 0.0025(14) -0.0076(13)
C22 0.046(2) 0.0262(19) 0.036(2) -0.0033(16) 0.0038(16) -0.0114(15)
C23 0.043(2) 0.048(2) 0.027(2) 0.0004(17) -0.0065(16) -0.0154(17)
C24 0.0360(19) 0.043(2) 0.040(2) -0.0133(18) 0.0091(17) -0.0176(16)
C25 0.0248(16) 0.0221(16) 0.0193(17) -0.0015(13) 0.0073(13) -0.0017(12)
C26 0.0320(17) 0.0312(19) 0.0235(19) -0.0045(15) 0.0110(14) -0.0030(14)
C27 0.0371(18) 0.0230(17) 0.0262(19) 0.0015(14) 0.0137(15) -0.0012(14)
C28 0.0245(16) 0.0269(18) 0.0280(19) -0.0057(15) 0.0090(14) -0.0025(13)
C29 0.0258(16) 0.0250(18) 0.035(2) -0.0044(15) 0.0108(14) -0.0014(13)
C30 0.0228(16) 0.035(2) 0.040(2) -0.0051(16) 0.0053(15) -0.0046(13)
C31 0.0294(17) 0.0282(18) 0.0250(19) 0.0012(15) -0.0015(14) -0.0079(13)
C32 0.0334(18) 0.0213(17) 0.0243(19) -0.0061(14) 0.0030(14) -0.0063(13)
Cl1 0.0314(4) 0.0179(4) 0.0264(5) -0.0009(3) 0.0067(3) 0.0001(3)

loop_
_atom_type_symbol
_atom_type_description
_atom_type_scat_dispersion_real
_atom_type_scat_dispersion_imag
_atom_type_scat_source
C C 0.0033 0.0016 'International Tables Vol C Tables 4.2.6.8 and 6.1.1.4'
H H 0.0000 0.0000 'International Tables Vol C Tables 4.2.6.8 and 6.1.1.4'
O O 0.0106 0.0060 'International Tables Vol C Tables 4.2.6.8 and 6.1.1.4'
Al Al 0.0645 0.0514 'International Tables Vol C Tables 4.2.6.8 and 6.1.1.4'
S S 0.1246 0.1234 'International Tables Vol C Tables 4.2.6.8 and 6.1.1.4'
Cl Cl 0.1484 0.1585 'International Tables Vol C Tables 4.2.6.8 and 6.1.1.4'

loop_
_geom_angle_atom_site_label_1
_geom_angle_atom_site_label_2
_geom_angle_atom_site_label_3
_geom_angle
O2 Al1 O1 117.85(10)
O2 Al1 O3 91.70(9)
O1 Al1 O3 93.28(9)
O2 Al1 Cl1 123.13(8)
O1 Al1 Cl1 118.07(8)
O3 Al1 Cl1 94.74(7)
O2 Al1 S1 83.46(7)
O1 Al1 S1 83.10(7)
O3 Al1 S1 171.69(7)
Cl1 Al1 S1 93.56(4)
C1 O1 Al1 127.96(17)
C15 O2 Al1 127.53(18)
C32 O3 C29 108.93(19)
C32 O3 Al1 120.51(16)
C29 O3 Al1 121.72(16)
C2 S1 C16 108.09(13)
C2 S1 Al1 90.64(9)
C16 S1 Al1 90.53(10)
O1 C1 C2 120.5(3)
O1 C1 C6 120.7(2)
C2 C1 C6 118.8(2)
C1 C2 C3 122.0(3)
C1 C2 S1 117.2(2)
C3 C2 S1 120.4(2)
C4 C3 C2 120.4(3)
C4 C3 H3 119.8
C2 C3 H3 119.8
C3 C4 C5 116.7(3)
C3 C4 C7 123.8(3)
C5 C4 C7 119.5(3)
C6 C5 C4 125.2(3)
C6 C5 H5 117.4
C4 C5 H5 117.4
C5 C6 C1 116.8(2)
C5 C6 C11 121.5(3)
C1 C6 C11 121.7(2)
C8 C7 C9 109.0(3)
C8 C7 C10 108.2(2)
C9 C7 C10 109.3(3)
C8 C7 C4 111.4(2)
C9 C7 C4 109.6(2)
C10 C7 C4 109.3(2)
C7 C8 H8A 109.5
C7 C8 H8B 109.5
H8A C8 H8B 109.5
C7 C8 H8C 109.5
H8A C8 H8C 109.5
H8B C8 H8C 109.5
C7 C9 H9A 109.5
C7 C9 H9B 109.5
H9A C9 H9B 109.5
C7 C9 H9C 109.5
H9A C9 H9C 109.5
H9B C9 H9C 109.5
C7 C10 H10A 109.5
C7 C10 H10B 109.5
H10A C10 H10B 109.5
C7 C10 H10C 109.5
H10A C10 H10C 109.5
H10B C10 H10C 109.5
C14 C11 C6 112.1(2)
C14 C11 C13 107.5(2)
C6 C11 C13 110.7(2)
C14 C11 C12 107.7(2)
C6 C11 C12 108.6(2)
C13 C11 C12 110.1(2)
C11 C12 H12A 109.5
C11 C12 H12B 109.5
H12A C12 H12B 109.5
C11 C12 H12C 109.5
H12A C12 H12C 109.5
H12B C12 H12C 109.5
C11 C13 H13A 109.5
C11 C13 H13B 109.5
H13A C13 H13B 109.5
C11 C13 H13C 109.5
H13A C13 H13C 109.5
H13B C13 H13C 109.5
C11 C14 H14A 109.5
C11 C14 H14B 109.5
H14A C14 H14B 109.5
C11 C14 H14C 109.5
H14A C14 H14C 109.5
H14B C14 H14C 109.5
O2 C15 C16 120.8(3)
O2 C15 C20 120.6(2)
C16 C15 C20 118.6(2)
C17 C16 C15 122.4(3)
C17 C16 S1 120.1(2)
C15 C16 S1 117.0(2)
C18 C17 C16 120.0(3)
C18 C17 H17 120.0
C16 C17 H17 120.0
C17 C18 C19 117.1(2)
C17 C18 C21 123.3(3)
C19 C18 C21 119.6(3)
C20 C19 C18 124.6(3)
C20 C19 H19 117.7
C18 C19 H19 117.7
C19 C20 C15 117.2(3)
C19 C20 C25 120.8(3)
C15 C20 C25 122.1(2)
C24 C21 C23 109.0(3)
C24 C21 C18 112.1(2)
C23 C21 C18 110.6(2)
C24 C21 C22 108.1(3)
C23 C21 C22 108.5(3)
C18 C21 C22 108.4(2)
C21 C22 H22A 109.5
C21 C22 H22B 109.5
H22A C22 H22B 109.5
C21 C22 H22C 109.5
H22A C22 H22C 109.5
H22B C22 H22C 109.5
C21 C23 H23A 109.5
C21 C23 H23B 109.5
H23A C23 H23B 109.5
C21 C23 H23C 109.5
H23A C23 H23C 109.5
H23B C23 H23C 109.5
C21 C24 H24A 109.5
C21 C24 H24B 109.5
H24A C24 H24B 109.5
C21 C24 H24C 109.5
H24A C24 H24C 109.5
H24B C24 H24C 109.5
C28 C25 C27 110.3(2)
C28 C25 C26 106.7(2)
C27 C25 C26 107.3(2)
C28 C25 C20 109.9(2)
C27 C25 C20 110.2(2)
C26 C25 C20 112.3(2)
C25 C26 H26A 109.5
C25 C26 H26B 109.5
H26A C26 H26B 109.5
C25 C26 H26C 109.5
H26A C26 H26C 109.5
H26B C26 H26C 109.5
C25 C27 H27A 109.5
C25 C27 H27B 109.5
H27A C27 H27B 109.5
C25 C27 H27C 109.5
H27A C27 H27C 109.5
H27B C27 H27C 109.5
C25 C28 H28A 109.5
C25 C28 H28B 109.5
H28A C28 H28B 109.5
C25 C28 H28C 109.5
H28A C28 H28C 109.5
H28B C28 H28C 109.5
O3 C29 C30 105.5(2)
O3 C29 H29A 110.7
C30 C29 H29A 110.7
O3 C29 H29B 110.7
C30 C29 H29B 110.7
H29A C29 H29B 108.8
C29 C30 C31 102.6(2)
C29 C30 H30A 111.3
C31 C30 H30A 111.3
C29 C30 H30B 111.3
C31 C30 H30B 111.3
H30A C30 H30B 109.2
C32 C31 C30 102.4(2)
C32 C31 H31A 111.3
C30 C31 H31A 111.3
C32 C31 H31B 111.3
C30 C31 H31B 111.3
H31A C31 H31B 109.2
O3 C32 C31 103.9(2)
O3 C32 H32A 111.0
C31 C32 H32A 111.0
O3 C32 H32B 111.0
C31 C32 H32B 111.0
H32A C32 H32B 109.0

loop_
_geom_bond_atom_site_label_1
_geom_bond_atom_site_label_2
_geom_bond_distance
Al1 O2 1.750(2)
Al1 O1 1.752(2)
Al1 O3 1.8956(19)
Al1 Cl1 2.1556(12)
Al1 S1 2.5676(12)
O1 C1 1.350(3)
O2 C15 1.352(3)
O3 C32 1.467(3)
O3 C29 1.477(3)
S1 C2 1.781(3)
S1 C16 1.785(3)
C1 C2 1.395(4)
C1 C6 1.418(4)
C2 C3 1.398(4)
C3 C4 1.378(4)
C3 H3 0.9500
C4 C5 1.399(4)
C4 C7 1.539(4)
C5 C6 1.385(4)
C5 H5 0.9500
C6 C11 1.536(4)
C7 C8 1.513(4)
C7 C9 1.536(4)
C7 C10 1.536(4)
C8 H8A 0.9800
C8 H8B 0.9800
C8 H8C 0.9800
C9 H9A 0.9800
C9 H9B 0.9800
C9 H9C 0.9800
C10 H10A 0.9800
C10 H10B 0.9800
C10 H10C 0.9800
C11 C14 1.520(4)
C11 C13 1.537(4)
C11 C12 1.541(4)
C12 H12A 0.9800
C12 H12B 0.9800
C12 H12C 0.9800
C13 H13A 0.9800
C13 H13B 0.9800
C13 H13C 0.9800
C14 H14A 0.9800
C14 H14B 0.9800
C14 H14C 0.9800
C15 C16 1.398(4)
C15 C20 1.414(4)
C16 C17 1.391(4)
C17 C18 1.382(4)
C17 H17 0.9500
C18 C19 1.401(4)
C18 C21 1.534(4)
C19 C20 1.389(4)
C19 H19 0.9500
C20 C25 1.545(4)
C21 C24 1.522(4)
C21 C23 1.524(4)
C21 C22 1.542(4)
C22 H22A 0.9800
C22 H22B 0.9800
C22 H22C 0.9800
C23 H23A 0.9800
C23 H23B 0.9800
C23 H23C 0.9800
C24 H24A 0.9800
C24 H24B 0.9800
C24 H24C 0.9800
C25 C28 1.528(4)
C25 C27 1.531(4)
C25 C26 1.539(4)
C26 H26A 0.9800
C26 H26B 0.9800
C26 H26C 0.9800
C27 H27A 0.9800
C27 H27B 0.9800
C27 H27C 0.9800
C28 H28A 0.9800
C28 H28B 0.9800
C28 H28C 0.9800
C29 C30 1.509(4)
C29 H29A 0.9900
C29 H29B 0.9900
C30 C31 1.524(4)
C30 H30A 0.9900
C30 H30B 0.9900
C31 C32 1.502(4)
C31 H31A 0.9900
C31 H31B 0.9900
C32 H32A 0.9900
C32 H32B 0.9900

loop_
_geom_torsion_atom_site_label_1
_geom_torsion_atom_site_label_2
_geom_torsion_atom_site_label_3
_geom_torsion_atom_site_label_4
_geom_torsion
O2 Al1 O1 C1 -75.5(2)
O3 Al1 O1 C1 -169.2(2)
Cl1 Al1 O1 C1 93.7(2)
S1 Al1 O1 C1 3.3(2)
O1 Al1 O2 C15 74.2(2)
O3 Al1 O2 C15 168.8(2)
Cl1 Al1 O2 C15 -94.4(2)
S1 Al1 O2 C15 -4.4(2)
O2 Al1 O3 C32 176.68(19)
O1 Al1 O3 C32 -65.3(2)
Cl1 Al1 O3 C32 53.23(19)
S1 Al1 O3 C32 -129.1(5)
O2 Al1 O3 C29 -39.5(2)
O1 Al1 O3 C29 78.5(2)
Cl1 Al1 O3 C29 -162.98(19)
S1 Al1 O3 C29 14.7(6)
O2 Al1 S1 C2 113.75(11)
O1 Al1 S1 C2 -5.43(11)
O3 Al1 S1 C2 59.1(5)
Cl1 Al1 S1 C2 -123.29(10)
O2 Al1 S1 C16 5.65(11)
O1 Al1 S1 C16 -113.53(11)
O3 Al1 S1 C16 -49.0(5)
Cl1 Al1 S1 C16 128.61(9)
Al1 O1 C1 C2 1.5(4)
Al1 O1 C1 C6 -177.88(19)
O1 C1 C2 C3 -180.0(2)
C6 C1 C2 C3 -0.6(4)
O1 C1 C2 S1 -7.9(4)
C6 C1 C2 S1 171.5(2)
C16 S1 C2 C1 98.6(2)
Al1 S1 C2 C1 7.8(2)
C16 S1 C2 C3 -89.2(2)
Al1 S1 C2 C3 -180.0(2)
C1 C2 C3 C4 -0.3(4)
S1 C2 C3 C4 -172.1(2)
C2 C3 C4 C5 0.6(4)
C2 C3 C4 C7 179.5(3)
C3 C4 C5 C6 -0.1(4)
C7 C4 C5 C6 -179.0(3)
C4 C5 C6 C1 -0.8(4)
C4 C5 C6 C11 178.6(3)
O1 C1 C6 C5 -179.6(2)
C2 C1 C6 C5 1.1(4)
O1 C1 C6 C11 1.0(4)
C2 C1 C6 C11 -178.3(3)
C3 C4 C7 C8 -1.9(4)
C5 C4 C7 C8 176.9(3)
C3 C4 C7 C9 118.8(3)
C5 C4 C7 C9 -62.4(3)
C3 C4 C7 C10 -121.5(3)
C5 C4 C7 C10 57.3(4)
C5 C6 C11 C14 -2.3(4)
C1 C6 C11 C14 177.0(3)
C5 C6 C11 C13 -122.4(3)
C1 C6 C11 C13 57.0(3)
C5 C6 C11 C12 116.6(3)
C1 C6 C11 C12 -64.0(3)
Al1 O2 C15 C16 0.3(4)
Al1 O2 C15 C20 -179.94(19)
O2 C15 C16 C17 179.2(2)
C20 C15 C16 C17 -0.6(4)
O2 C15 C16 S1 6.6(3)
C20 C15 C16 S1 -173.2(2)
C2 S1 C16 C17 89.1(2)
Al1 S1 C16 C17 179.9(2)
C2 S1 C16 C15 -98.2(2)
Al1 S1 C16 C15 -7.3(2)
C15 C16 C17 C18 2.0(4)
S1 C16 C17 C18 174.4(2)
C16 C17 C18 C19 -1.5(4)
C16 C17 C18 C21 176.0(3)
C17 C18 C19 C20 -0.4(4)
C21 C18 C19 C20 -178.0(3)
C18 C19 C20 C15 1.7(4)
C18 C19 C20 C25 -178.3(3)
O2 C15 C20 C19 179.0(2)
C16 C15 C20 C19 -1.2(4)
O2 C15 C20 C25 -1.0(4)
C16 C15 C20 C25 178.8(2)
C17 C18 C21 C24 11.5(4)
C19 C18 C21 C24 -171.0(3)
C17 C18 C21 C23 133.4(3)
C19 C18 C21 C23 -49.1(4)
C17 C18 C21 C22 -107.7(3)
C19 C18 C21 C22 69.8(3)
C19 C20 C25 C28 -114.8(3)
C15 C20 C25 C28 65.2(3)
C19 C20 C25 C27 123.4(3)
C15 C20 C25 C27 -56.6(3)
C19 C20 C25 C26 3.8(4)
C15 C20 C25 C26 -176.2(3)
C32 O3 C29 C30 -4.2(3)
Al1 O3 C29 C30 -151.62(19)
O3 C29 C30 C31 27.3(3)
C29 C30 C31 C32 -40.0(3)
C29 O3 C32 C31 -21.1(3)
Al1 O3 C32 C31 126.8(2)
C30 C31 C32 O3 37.7(3)
